data_7023506
loop_
_publ_author_name
'Bozic-Weber, Biljana'
'Brauchli, Sven Y.'
'Constable, Edwin C.'
'F\"urer, Sebastian O'
'Housecroft, Catherine E.'
'Malzner, Frederik J.'
'Wright, Iain A.'
'Zampese, Jennifer A.'

_publ_section_title
;
 Improving the photoresponse of copper(I) dyes in dye-sensitized solar
 cells by tuning ancillary and anchoring ligand modules.
;
_journal_issue 34
_journal_name_full 'Dalton transactions (Cambridge, England : 2003)'
_journal_page_first 12293
_journal_page_last 12308
_journal_paper_doi 10.1039/c3dt51416a
_journal_volume 42
_journal_year 2013
_chemical_formula_moiety 'C60 H60 Br4 Cu N4, F6 P'
_chemical_formula_sum 'C60 H60 Br4 Cu F6 N4 P'
_chemical_formula_weight 1365.24
_chemical_name_systematic
; 
 ? 
;
_space_group_crystal_system monoclinic
_space_group_IT_number 14
_space_group_name_Hall '-P 2yn'
_space_group_name_H-M_alt 'P 1 21/n 1'
_symmetry_space_group_name_Hall '-P 2yn'
_symmetry_space_group_name_H-M 'P 1 21/n 1'
_atom_sites_solution_hydrogens geom
_audit_creation_method SHELXL-2013
_cell_angle_alpha 90
_cell_angle_beta 105.193(3)
_cell_angle_gamma 90
_cell_formula_units_Z 4
_cell_length_a 17.7430(13)
_cell_length_b 16.0855(12)
_cell_length_c 20.9134(16)
_cell_measurement_reflns_used 9822
_cell_measurement_temperature 123(2)
_cell_measurement_theta_max 67.42
_cell_measurement_theta_min 3.51
_cell_volume 5760.2(8)
_computing_cell_refinement 'Bruker SAINT'
_computing_data_collection 'Bruker APEX2'
_computing_data_reduction 'Bruker SAINT'
_computing_molecular_graphics 'Bruker SHELXTL'
_computing_publication_material 'Bruker SHELXTL'
_computing_structure_refinement 'SHELXL-2013 (Sheldrick, 2013)'
_computing_structure_solution 'SHELXS-97 (Sheldrick, 2008)'
_diffrn_ambient_temperature 123(2)
_diffrn_measured_fraction_theta_full 0.995
_diffrn_measured_fraction_theta_max 0.988
_diffrn_measurement_device_type 'Bruker APEX-II CCD'
_diffrn_measurement_method '\f and \w scans'
_diffrn_radiation_type CuK\a
_diffrn_radiation_wavelength 1.54178
_diffrn_reflns_av_R_equivalents 0.0513
_diffrn_reflns_av_unetI/netI 0.0361
_diffrn_reflns_Laue_measured_fraction_full 0.995
_diffrn_reflns_Laue_measured_fraction_max 0.988
_diffrn_reflns_limit_h_max 21
_diffrn_reflns_limit_h_min -19
_diffrn_reflns_limit_k_max 19
_diffrn_reflns_limit_k_min -19
_diffrn_reflns_limit_l_max 25
_diffrn_reflns_limit_l_min -24
_diffrn_reflns_number 63279
_diffrn_reflns_point_group_measured_fraction_full 0.995
_diffrn_reflns_point_group_measured_fraction_max 0.988
_diffrn_reflns_theta_full 67.000
_diffrn_reflns_theta_max 67.969
_diffrn_reflns_theta_min 2.914
_exptl_absorpt_coefficient_mu 4.560
_exptl_absorpt_correction_T_max 0.833
_exptl_absorpt_correction_T_min 0.575
_exptl_absorpt_correction_type multi-scan
_exptl_absorpt_process_details scale
_exptl_crystal_colour orange
_exptl_crystal_density_diffrn 1.574
_exptl_crystal_description Block
_exptl_crystal_F_000 2744
_exptl_crystal_size_max 0.170
_exptl_crystal_size_mid 0.110
_exptl_crystal_size_min 0.040
_refine_diff_density_max 1.646
_refine_diff_density_min -0.867
_refine_diff_density_rms 0.083
_refine_ls_extinction_method none
_refine_ls_goodness_of_fit_ref 1.037
_refine_ls_hydrogen_treatment constr
_refine_ls_matrix_type full
_refine_ls_number_parameters 747
_refine_ls_number_reflns 10359
_refine_ls_number_restraints 12
_refine_ls_restrained_S_all 1.038
_refine_ls_R_factor_all 0.0406
_refine_ls_R_factor_gt 0.0372
_refine_ls_shift/su_max 0.027
_refine_ls_shift/su_mean 0.000
_refine_ls_structure_factor_coef Fsqd
_refine_ls_weighting_details
; 
 w=1/[\s^2^(Fo^2^)+(0.0494P)^2^+6.9444P] 
 where P=(Fo^2^+2Fc^2^)/3 
;
_refine_ls_weighting_scheme calc
_refine_ls_wR_factor_gt 0.0958
_refine_ls_wR_factor_ref 0.0985
_reflns_Friedel_coverage 0.000
_reflns_number_gt 9481
_reflns_number_total 10359
_reflns_threshold_expression 'I > 2\s(I)'
_cod_data_source_file c3dt51416a.txt
_cod_data_source_block fjm9
_cod_database_code 7023506
_shelx_space_group_comment
; 
The symmetry employed for this shelxl refinement is uniquely defined 
by the following loop, which should always be used as a source of 
symmetry information in preference to the above space-group names. 
They are only intended as comments. 
;
_shelx_estimated_absorpt_t_min 0.511
_shelx_estimated_absorpt_t_max 0.839
_shelxl_version_number 2013-2

loop_
_space_group_symop_operation_xyz
'x, y, z'
'-x+1/2, y+1/2, -z+1/2'
'-x, -y, -z'
'x-1/2, -y-1/2, z-1/2'

loop_
_atom_site_label
_atom_site_type_symbol
_atom_site_fract_x
_atom_site_fract_y
_atom_site_fract_z
_atom_site_U_iso_or_equiv
_atom_site_adp_type
_atom_site_occupancy
_atom_site_site_symmetry_order
_atom_site_calc_flag
_atom_site_refinement_flags_posn
_atom_site_refinement_flags_adp
_atom_site_refinement_flags_occupancy
_atom_site_disorder_assembly
_atom_site_disorder_group
Cu1 Cu 0.38742(2) 0.87283(2) 0.19291(2) 0.02252(6) Uani 1 1 d . . . . .
Br1 Br 0.89639(2) 1.23571(2) 0.15236(2) 0.03504(5) Uani 1 1 d . . . . .
Br2 Br 0.86243(2) 0.46037(2) 0.14054(2) 0.04746(6) Uani 1 1 d . . . . .
Br3 Br -0.03756(2) 0.87288(2) 0.49152(2) 0.07124(9) Uani 1 1 d . . . . .
Br4 Br -0.20198(2) 0.88442(2) -0.14256(2) 0.04074(6) Uani 1 1 d . . . . .
N1 N 0.47935(8) 0.94935(9) 0.19452(7) 0.0202(3) Uani 1 1 d . . . . .
N2 N 0.46634(8) 0.78523(9) 0.18230(6) 0.0203(3) Uani 1 1 d . . . . .
N3 N 0.31579(8) 0.86727(9) 0.25410(7) 0.0204(3) Uani 1 1 d . . . . .
N4 N 0.28346(8) 0.89695(9) 0.12502(7) 0.0204(3) Uani 1 1 d . . . . .
C1 C 0.33499(13) 1.18797(14) 0.30181(12) 0.0454(5) Uani 1 1 d . . . . .
H1A H 0.3801 1.2185 0.3286 0.068 Uiso 1 1 calc R U . . .
H1B H 0.2879 1.2043 0.3149 0.068 Uiso 1 1 calc R U . . .
H1C H 0.3283 1.2010 0.2549 0.068 Uiso 1 1 calc R U . . .
C2 C 0.34852(12) 1.09438(13) 0.31285(10) 0.0363(5) Uani 1 1 d . . . . .
H2A H 0.3536 1.0814 0.3601 0.044 Uiso 1 1 calc R U . . .
H2B H 0.3026 1.0639 0.2860 0.044 Uiso 1 1 calc R U . . .
C3 C 0.42176(11) 1.06451(12) 0.29410(9) 0.0301(4) Uani 1 1 d . . . . .
H3A H 0.4672 1.0973 0.3190 0.036 Uiso 1 1 calc R U . . .
H3B H 0.4315 1.0055 0.3072 0.036 Uiso 1 1 calc R U . . .
C4 C 0.41444(10) 1.07281(11) 0.21997(9) 0.0255(4) Uani 1 1 d . . . . .
H4A H 0.3652 1.0465 0.1948 0.031 Uiso 1 1 calc R U . . .
H4B H 0.4123 1.1324 0.2079 0.031 Uiso 1 1 calc R U . . .
C5 C 0.48214(10) 1.03250(11) 0.20123(8) 0.0226(4) Uani 1 1 d . . . . .
C6 C 0.54506(10) 1.07889(11) 0.19394(8) 0.0236(4) Uani 1 1 d . . . . .
H6A H 0.5455 1.1374 0.2001 0.028 Uiso 1 1 calc R U . . .
C7 C 0.60775(10) 1.04010(11) 0.17766(8) 0.0229(4) Uani 1 1 d . . . . .
C8 C 0.60367(10) 0.95385(10) 0.17003(8) 0.0219(4) Uani 1 1 d . . . . .
H8A H 0.6447 0.9249 0.1583 0.026 Uiso 1 1 calc R U . . .
C9 C 0.54015(9) 0.91030(10) 0.17952(8) 0.0195(4) Uani 1 1 d . . . . .
C10 C 0.53437(9) 0.81762(10) 0.17526(7) 0.0194(4) Uani 1 1 d . . . . .
C11 C 0.59482(10) 0.76895(10) 0.16683(8) 0.0213(4) Uani 1 1 d . . . . .
H11A H 0.6409 0.7945 0.1611 0.026 Uiso 1 1 calc R U . . .
C12 C 0.58912(10) 0.68228(11) 0.16658(8) 0.0217(4) Uani 1 1 d . . . . .
C13 C 0.51996(10) 0.64975(11) 0.17620(9) 0.0248(4) Uani 1 1 d . . . . .
H13A H 0.5136 0.5912 0.1778 0.030 Uiso 1 1 calc R U . . .
C14 C 0.46040(10) 0.70167(11) 0.18351(8) 0.0226(4) Uani 1 1 d . . . . .
C15 C 0.38589(10) 0.66449(12) 0.19300(9) 0.0269(4) Uani 1 1 d . . . . .
H15A H 0.3541 0.7092 0.2054 0.032 Uiso 1 1 calc R U . . .
H15B H 0.3991 0.6241 0.2300 0.032 Uiso 1 1 calc R U . . .
C16 C 0.33755(11) 0.62067(12) 0.13091(10) 0.0299(4) Uani 1 1 d . . . . .
H16A H 0.3711 0.5800 0.1158 0.036 Uiso 1 1 calc R U . . .
H16B H 0.2947 0.5895 0.1423 0.036 Uiso 1 1 calc R U . . .
C17 C 0.30288(12) 0.68020(14) 0.07471(10) 0.0356(5) Uani 1 1 d . . . . .
H17A H 0.3457 0.7101 0.0623 0.043 Uiso 1 1 calc R U . . .
H17B H 0.2705 0.7219 0.0901 0.043 Uiso 1 1 calc R U . . .
C18 C 0.25280(14) 0.63587(18) 0.01390(12) 0.0515(7) Uani 1 1 d . . . . .
H18A H 0.2850 0.5959 -0.0025 0.077 Uiso 1 1 calc R U . . .
H18B H 0.2311 0.6768 -0.0208 0.077 Uiso 1 1 calc R U . . .
H18C H 0.2101 0.6064 0.0259 0.077 Uiso 1 1 calc R U . . .
C19 C 0.67628(10) 1.08750(11) 0.16969(8) 0.0239(4) Uani 1 1 d . . . . .
C20 C 0.66983(12) 1.17134(12) 0.15026(10) 0.0352(5) Uani 1 1 d . . . . .
H20A H 0.6203 1.1978 0.1407 0.042 Uiso 1 1 calc R U . . .
C21 C 0.73425(12) 1.21574(12) 0.14489(10) 0.0371(5) Uani 1 1 d . . . . .
H21A H 0.7293 1.2724 0.1317 0.045 Uiso 1 1 calc R U . . .
C22 C 0.80637(10) 1.17662(11) 0.15890(9) 0.0274(4) Uani 1 1 d . . . . .
C23 C 0.81390(11) 1.09359(11) 0.17612(9) 0.0274(4) Uani 1 1 d . . . . .
H23A H 0.8632 1.0669 0.1842 0.033 Uiso 1 1 calc R U . . .
C24 C 0.74896(10) 1.04999(11) 0.18139(8) 0.0249(4) Uani 1 1 d . . . . .
H24A H 0.7541 0.9929 0.1933 0.030 Uiso 1 1 calc R U . . .
C25 C 0.65400(10) 0.62841(10) 0.15864(8) 0.0228(4) Uani 1 1 d . . . . .
C26 C 0.72729(11) 0.66147(12) 0.16302(11) 0.0375(5) Uani 1 1 d . . . . .
H26A H 0.7355 0.7194 0.1704 0.045 Uiso 1 1 calc R U . . .
C27 C 0.78885(12) 0.61205(13) 0.15685(12) 0.0397(5) Uani 1 1 d . . . . .
H27A H 0.8386 0.6359 0.1598 0.048 Uiso 1 1 calc R U . . .
C28 C 0.77743(11) 0.52873(12) 0.14654(9) 0.0305(4) Uani 1 1 d . . . . .
C29 C 0.70578(12) 0.49317(12) 0.14321(10) 0.0355(5) Uani 1 1 d . . . . .
H29A H 0.6985 0.4349 0.1369 0.043 Uiso 1 1 calc R U . . .
C30 C 0.64489(12) 0.54291(12) 0.14915(10) 0.0330(5) Uani 1 1 d . . . . .
H30A H 0.5955 0.5184 0.1467 0.040 Uiso 1 1 calc R U . . .
C31 C 0.4784(4) 0.9173(4) 0.5260(3) 0.0763(19) Uani 0.541(3) 1 d . . P A 1
H31A H 0.5299 0.8919 0.5434 0.114 Uiso 0.541(3) 1 calc R U P A 1
H31B H 0.4390 0.8848 0.5402 0.114 Uiso 0.541(3) 1 calc R U P A 1
H31C H 0.4792 0.9742 0.5428 0.114 Uiso 0.541(3) 1 calc R U P A 1
C32 C 0.4584(2) 0.9190(3) 0.45016(19) 0.0411(10) Uani 0.541(3) 1 d . . P A 1
H32A H 0.4072 0.9464 0.4327 0.049 Uiso 0.541(3) 1 calc R U P A 1
H32B H 0.4983 0.9518 0.4359 0.049 Uiso 0.541(3) 1 calc R U P A 1
C33 C 0.4552(2) 0.8314(2) 0.42163(18) 0.0302(9) Uani 0.541(3) 1 d . . P A 1
H33A H 0.5089 0.8087 0.4309 0.036 Uiso 0.541(3) 1 calc R U P A 1
H33B H 0.4248 0.7951 0.4439 0.036 Uiso 0.541(3) 1 calc R U P A 1
C31' C 0.5425(3) 0.8381(3) 0.5375(2) 0.0370(11) Uani 0.459(3) 1 d . . P A 2
H31D H 0.5350 0.8965 0.5478 0.056 Uiso 0.459(3) 1 calc R U P A 2
H31E H 0.5971 0.8224 0.5570 0.056 Uiso 0.459(3) 1 calc R U P A 2
H31F H 0.5084 0.8029 0.5560 0.056 Uiso 0.459(3) 1 calc R U P A 2
C32' C 0.5225(2) 0.8265(3) 0.46246(18) 0.0257(9) Uani 0.459(3) 1 d . . P A 2
H32C H 0.5334 0.7683 0.4523 0.031 Uiso 0.459(3) 1 calc R U P A 2
H32D H 0.5563 0.8632 0.4439 0.031 Uiso 0.459(3) 1 calc R U P A 2
C33' C 0.4366(2) 0.8467(3) 0.42935(19) 0.0228(9) Uani 0.459(3) 1 d . U P A 2
H33C H 0.4257 0.9056 0.4373 0.027 Uiso 0.459(3) 1 calc R U P A 2
H33D H 0.4022 0.8113 0.4482 0.027 Uiso 0.459(3) 1 calc R U P A 2
C34 C 0.41992(11) 0.82975(13) 0.35066(9) 0.0322(5) Uani 1 1 d . U . . .
H34A H 0.4268 0.7726 0.3356 0.039 Uiso 1 1 calc R U . A 1
H34B H 0.4520 0.8664 0.3303 0.039 Uiso 1 1 calc R U . A 1
C35 C 0.33644(11) 0.85285(11) 0.32012(8) 0.0249(4) Uani 1 1 d . . . . .
C36 C 0.28163(11) 0.85586(12) 0.35668(9) 0.0290(4) Uani 1 1 d . . . . .
H36A H 0.2974 0.8447 0.4029 0.035 Uiso 1 1 calc R U . . .
C37 C 0.20432(11) 0.87486(11) 0.32694(8) 0.0266(4) Uani 1 1 d . . . . .
C38 C 0.18362(10) 0.88968(11) 0.25919(8) 0.0235(4) Uani 1 1 d . . . . .
H38A H 0.1314 0.9040 0.2370 0.028 Uiso 1 1 calc R U . . .
C39 C 0.24004(10) 0.88343(10) 0.22385(8) 0.0201(4) Uani 1 1 d . . . . .
C40 C 0.22114(9) 0.89231(10) 0.15060(8) 0.0195(4) Uani 1 1 d . . . . .
C41 C 0.14507(10) 0.89318(10) 0.11164(8) 0.0205(4) Uani 1 1 d . . . . .
H41A H 0.1029 0.8892 0.1316 0.025 Uiso 1 1 calc R U . . .
C42 C 0.13029(10) 0.89986(10) 0.04280(8) 0.0212(4) Uani 1 1 d . . . . .
C43 C 0.19503(10) 0.90618(11) 0.01727(8) 0.0248(4) Uani 1 1 d . . . . .
H43A H 0.1877 0.9111 -0.0292 0.030 Uiso 1 1 calc R U . . .
C44 C 0.27015(10) 0.90541(11) 0.05878(8) 0.0236(4) Uani 1 1 d . . . . .
C45 C 0.33997(10) 0.91733(13) 0.03167(9) 0.0305(4) Uani 1 1 d . . . . .
H45A H 0.3863 0.8912 0.0619 0.037 Uiso 1 1 calc R U . B 1
H45B H 0.3305 0.8896 -0.0120 0.037 Uiso 1 1 calc R U . B 1
C46 C 0.3555(3) 1.0061(3) 0.0243(3) 0.0502(13) Uani 0.514(3) 1 d . U P C 1
H46A H 0.3717 1.0279 0.0701 0.060 Uiso 0.514(3) 1 calc R U P C 1
H46B H 0.4029 1.0074 0.0078 0.060 Uiso 0.514(3) 1 calc R U P C 1
C47 C 0.3091(3) 1.0644(3) -0.0103(2) 0.0495(12) Uani 0.514(3) 1 d . . P C 1
H47A H 0.2603 1.0649 0.0043 0.059 Uiso 0.514(3) 1 calc R U P C 1
H47B H 0.2949 1.0473 -0.0574 0.059 Uiso 0.514(3) 1 calc R U P C 1
C48 C 0.3398(4) 1.1539(3) -0.0066(3) 0.0687(17) Uani 0.514(3) 1 d . . P C 1
H48A H 0.3451 1.1761 0.0380 0.103 Uiso 0.514(3) 1 calc R U P C 1
H48B H 0.3031 1.1884 -0.0391 0.103 Uiso 0.514(3) 1 calc R U P C 1
H48C H 0.3908 1.1544 -0.0165 0.103 Uiso 0.514(3) 1 calc R U P C 1
C46' C 0.3651(3) 1.0128(3) 0.03509(19) 0.0351(11) Uani 0.486(3) 1 d . U P C 2
H46C H 0.3203 1.0455 0.0089 0.042 Uiso 0.486(3) 1 calc R U P C 2
H46D H 0.3754 1.0315 0.0817 0.042 Uiso 0.486(3) 1 calc R U P C 2
C47' C 0.4319(3) 1.0321(3) 0.0119(2) 0.0452(12) Uani 0.486(3) 1 d . . P C 2
H47C H 0.4250 1.0073 -0.0325 0.054 Uiso 0.486(3) 1 calc R U P C 2
H47D H 0.4785 1.0062 0.0420 0.054 Uiso 0.486(3) 1 calc R U P C 2
C48' C 0.4468(3) 1.1260(4) 0.0077(3) 0.0561(14) Uani 0.486(3) 1 d . . P C 2
H48D H 0.4016 1.1521 -0.0230 0.084 Uiso 0.486(3) 1 calc R U P C 2
H48E H 0.4934 1.1347 -0.0084 0.084 Uiso 0.486(3) 1 calc R U P C 2
H48F H 0.4550 1.1510 0.0517 0.084 Uiso 0.486(3) 1 calc R U P C 2
C49 C 0.14563(12) 0.87678(13) 0.36661(9) 0.0318(4) Uani 1 1 d . . . . .
C50 C 0.16734(13) 0.89864(15) 0.43348(10) 0.0411(5) Uani 1 1 d . . . . .
H50A H 0.2199 0.9139 0.4538 0.049 Uiso 1 1 calc R U . . .
C51 C 0.11293(14) 0.89825(17) 0.47061(10) 0.0501(6) Uani 1 1 d . . . . .
H51A H 0.1279 0.9134 0.5161 0.060 Uiso 1 1 calc R U . . .
C52 C 0.03716(13) 0.87565(16) 0.44076(10) 0.0468(6) Uani 1 1 d . . . . .
C53 C 0.01332(13) 0.85458(15) 0.37440(11) 0.0444(6) Uani 1 1 d . . . . .
H53A H -0.0394 0.8399 0.3543 0.053 Uiso 1 1 calc R U . . .
C54 C 0.06823(12) 0.85541(14) 0.33794(10) 0.0375(5) Uani 1 1 d . . . . .
H54A H 0.0526 0.8410 0.2923 0.045 Uiso 1 1 calc R U . . .
C55 C 0.04949(10) 0.89938(11) -0.00065(8) 0.0226(4) Uani 1 1 d . . . . .
C56 C -0.01282(11) 0.86774(12) 0.02107(9) 0.0279(4) Uani 1 1 d . . . . .
H56A H -0.0034 0.8478 0.0652 0.033 Uiso 1 1 calc R U . . .
C57 C -0.08765(11) 0.86478(12) -0.01992(10) 0.0306(5) Uani 1 1 d . . . . .
H57A H -0.1296 0.8438 -0.0042 0.037 Uiso 1 1 calc R U . . .
C58 C -0.10033(11) 0.89293(11) -0.08430(10) 0.0292(4) Uani 1 1 d . . . . .
C59 C -0.04077(11) 0.92630(12) -0.10736(9) 0.0302(4) Uani 1 1 d . . . . .
H59A H -0.0508 0.9464 -0.1515 0.036 Uiso 1 1 calc R U . . .
C60 C 0.03369(11) 0.93004(11) -0.06535(9) 0.0263(4) Uani 1 1 d . . . . .
H60A H 0.0747 0.9538 -0.0807 0.032 Uiso 1 1 calc R U . . .
P1 P 0.88957(3) 0.85085(3) 0.17654(2) 0.03116(11) Uani 1 1 d . . . . .
F10 F 0.98070(7) 0.85407(8) 0.17737(6) 0.0427(3) Uani 1 1 d . . . . .
F11 F 0.90491(7) 0.91981(7) 0.23379(6) 0.0393(3) Uani 1 1 d . . . . .
F12 F 0.87111(7) 0.92238(7) 0.12155(6) 0.0409(3) Uani 1 1 d . . . . .
F13 F 0.87472(8) 0.78219(8) 0.11955(6) 0.0460(3) Uani 1 1 d . . . . .
F14 F 0.90816(8) 0.77915(7) 0.23141(6) 0.0459(3) Uani 1 1 d . . . . .
F15 F 0.79883(7) 0.84841(8) 0.17619(7) 0.0457(3) Uani 1 1 d . . . . .

loop_
_atom_site_aniso_label
_atom_site_aniso_U_11
_atom_site_aniso_U_22
_atom_site_aniso_U_33
_atom_site_aniso_U_23
_atom_site_aniso_U_13
_atom_site_aniso_U_12
Cu1 0.01558(11) 0.02955(12) 0.02327(11) -0.00097(9) 0.00657(9) 0.00194(9)
Br1 0.03709(9) 0.02948(9) 0.04479(10) -0.00351(8) 0.02180(7) -0.01049(8)
Br2 0.03564(11) 0.04896(11) 0.05110(12) -0.02193(9) -0.00054(9) 0.02129(9)
Br3 0.06081(12) 0.1236(2) 0.04432(10) 0.02266(13) 0.04040(8) 0.02660(14)
Br4 0.02638(10) 0.03765(11) 0.04690(12) -0.00698(9) -0.01043(9) 0.00361(8)
N1 0.0177(6) 0.0240(7) 0.0190(6) -0.0009(5) 0.0046(5) 0.0029(5)
N2 0.0185(6) 0.0257(7) 0.0171(6) -0.0011(5) 0.0055(5) 0.0007(5)
N3 0.0195(6) 0.0221(7) 0.0198(6) -0.0002(5) 0.0058(5) 0.0012(5)
N4 0.0192(6) 0.0239(7) 0.0191(6) -0.0002(5) 0.0068(5) 0.0017(5)
C1 0.0399(10) 0.0375(11) 0.0669(12) -0.0110(9) 0.0285(8) 0.0053(9)
C2 0.0338(9) 0.0357(10) 0.0450(10) -0.0045(8) 0.0201(7) 0.0034(8)
C3 0.0266(8) 0.0328(9) 0.0325(8) -0.0025(7) 0.0108(7) 0.0069(7)
C4 0.0195(8) 0.0261(8) 0.0310(8) -0.0023(7) 0.0067(6) 0.0054(7)
C5 0.0206(8) 0.0266(8) 0.0200(7) -0.0006(6) 0.0040(6) 0.0047(7)
C6 0.0244(8) 0.0210(8) 0.0253(8) -0.0010(6) 0.0062(6) 0.0044(7)
C7 0.0232(8) 0.0251(8) 0.0212(7) 0.0008(6) 0.0071(6) 0.0028(7)
C8 0.0216(7) 0.0232(8) 0.0234(7) -0.0001(6) 0.0100(6) 0.0032(6)
C9 0.0188(7) 0.0234(8) 0.0163(7) -0.0008(6) 0.0047(5) 0.0025(6)
C10 0.0192(7) 0.0231(8) 0.0164(7) 0.0011(6) 0.0057(5) 0.0008(6)
C11 0.0216(7) 0.0221(8) 0.0225(7) -0.0003(6) 0.0099(6) -0.0009(6)
C12 0.0217(7) 0.0249(8) 0.0197(7) -0.0006(6) 0.0078(6) 0.0000(7)
C13 0.0290(8) 0.0194(8) 0.0277(8) -0.0016(6) 0.0106(6) -0.0017(7)
C14 0.0215(8) 0.0271(8) 0.0190(7) 0.0003(6) 0.0052(6) -0.0022(7)
C15 0.0241(8) 0.0292(9) 0.0301(8) 0.0010(7) 0.0119(6) -0.0025(7)
C16 0.0228(8) 0.0309(9) 0.0390(9) -0.0065(7) 0.0130(7) -0.0081(7)
C17 0.0306(9) 0.0455(11) 0.0327(9) -0.0036(8) 0.0117(7) -0.0068(8)
C18 0.0400(12) 0.0742(16) 0.0384(11) -0.0101(11) 0.0069(9) -0.0107(11)
C19 0.0278(8) 0.0216(8) 0.0248(7) -0.0032(6) 0.0114(6) -0.0013(7)
C20 0.0359(9) 0.0258(9) 0.0487(10) 0.0037(8) 0.0197(7) 0.0047(8)
C21 0.0449(10) 0.0225(9) 0.0504(10) 0.0037(8) 0.0237(8) 0.0001(8)
C22 0.0317(8) 0.0256(8) 0.0302(8) -0.0043(7) 0.0174(6) -0.0075(7)
C23 0.0269(8) 0.0267(8) 0.0307(8) -0.0024(7) 0.0114(6) 0.0003(7)
C24 0.0277(8) 0.0214(8) 0.0273(8) -0.0014(6) 0.0106(6) 0.0002(7)
C25 0.0250(8) 0.0215(8) 0.0232(7) -0.0013(6) 0.0083(6) 0.0029(6)
C26 0.0301(9) 0.0229(9) 0.0628(12) -0.0003(8) 0.0180(8) 0.0017(8)
C27 0.0291(9) 0.0330(10) 0.0609(12) -0.0030(9) 0.0189(8) 0.0024(8)
C28 0.0270(9) 0.0326(9) 0.0300(8) -0.0078(7) 0.0042(7) 0.0115(7)
C29 0.0424(10) 0.0213(9) 0.0443(10) -0.0044(8) 0.0137(8) 0.0058(8)
C30 0.0336(9) 0.0273(9) 0.0422(9) -0.0038(8) 0.0172(7) -0.0024(8)
C31 0.099(4) 0.084(4) 0.041(2) -0.019(2) 0.009(3) 0.000(3)
C32 0.0336(19) 0.052(2) 0.0362(19) -0.0057(17) 0.0061(15) -0.0075(18)
C33 0.0219(15) 0.0389(19) 0.0312(16) 0.0047(15) 0.0094(13) 0.0119(14)
C31' 0.036(2) 0.042(2) 0.030(2) -0.0050(18) 0.0040(17) 0.0008(19)
C32' 0.0219(17) 0.033(2) 0.0220(16) 0.0028(15) 0.0051(13) 0.0042(15)
C33' 0.0183(17) 0.0312(19) 0.0188(16) 0.0010(14) 0.0047(13) 0.0064(15)
C34 0.0291(9) 0.0330(9) 0.0298(9) 0.0047(8) -0.0008(7) 0.0021(8)
C35 0.0278(8) 0.0241(8) 0.0218(8) 0.0001(6) 0.0051(6) -0.0004(7)
C36 0.0366(9) 0.0319(9) 0.0185(7) 0.0007(7) 0.0073(7) -0.0022(8)
C37 0.0338(9) 0.0273(8) 0.0217(7) -0.0033(7) 0.0126(6) -0.0026(7)
C38 0.0222(8) 0.0282(8) 0.0213(7) -0.0007(6) 0.0076(6) 0.0009(7)
C39 0.0211(7) 0.0200(7) 0.0203(7) -0.0026(6) 0.0075(6) 0.0009(6)
C40 0.0208(7) 0.0185(7) 0.0206(7) -0.0013(6) 0.0079(6) 0.0007(6)
C41 0.0204(7) 0.0223(8) 0.0208(7) -0.0006(6) 0.0090(6) 0.0016(6)
C42 0.0212(7) 0.0221(8) 0.0204(7) -0.0021(6) 0.0054(6) 0.0021(6)
C43 0.0257(8) 0.0311(9) 0.0183(7) 0.0004(7) 0.0073(6) 0.0016(7)
C44 0.0235(8) 0.0283(8) 0.0209(7) 0.0008(6) 0.0092(6) 0.0026(7)
C45 0.0215(8) 0.0510(11) 0.0213(7) 0.0012(8) 0.0100(6) 0.0026(8)
C46 0.045(2) 0.060(3) 0.049(2) 0.005(2) 0.0189(18) -0.010(2)
C47 0.050(2) 0.063(3) 0.034(2) 0.011(2) 0.0094(18) 0.003(2)
C48 0.106(4) 0.048(3) 0.056(3) 0.011(2) 0.028(3) -0.015(3)
C46' 0.0331(19) 0.062(3) 0.0114(15) -0.0083(16) 0.0084(13) -0.0166(19)
C47' 0.032(2) 0.071(3) 0.034(2) 0.007(2) 0.0109(16) -0.006(2)
C48' 0.055(3) 0.068(3) 0.050(2) 0.016(2) 0.021(2) -0.011(2)
C49 0.0401(9) 0.0366(10) 0.0241(8) 0.0025(7) 0.0179(7) 0.0026(8)
C50 0.0467(11) 0.0540(12) 0.0272(9) -0.0017(9) 0.0177(7) 0.0029(10)
C51 0.0618(13) 0.0707(15) 0.0248(8) 0.0014(9) 0.0235(8) 0.0105(12)
C52 0.0515(11) 0.0661(14) 0.0341(9) 0.0127(9) 0.0313(7) 0.0162(10)
C53 0.0390(10) 0.0621(14) 0.0384(10) 0.0082(9) 0.0214(8) 0.0042(10)
C54 0.0397(10) 0.0506(12) 0.0269(8) 0.0030(8) 0.0172(7) 0.0021(9)
C55 0.0214(8) 0.0230(8) 0.0223(7) -0.0050(6) 0.0039(6) 0.0021(6)
C56 0.0251(8) 0.0330(9) 0.0255(8) -0.0031(7) 0.0064(7) 0.0015(7)
C57 0.0212(8) 0.0332(9) 0.0365(9) -0.0064(8) 0.0058(7) -0.0001(7)
C58 0.0215(8) 0.0267(8) 0.0331(9) -0.0085(7) -0.0039(7) 0.0072(7)
C59 0.0323(9) 0.0295(9) 0.0252(8) -0.0017(7) 0.0011(7) 0.0074(8)
C60 0.0271(8) 0.0265(8) 0.0249(8) -0.0028(7) 0.0063(6) 0.0031(7)
P1 0.0314(2) 0.0269(2) 0.0396(2) 0.00326(18) 0.01708(17) 0.00001(18)
F10 0.0321(5) 0.0595(7) 0.0411(6) 0.0017(5) 0.0176(4) 0.0007(5)
F11 0.0455(6) 0.0329(6) 0.0437(6) -0.0013(5) 0.0191(5) 0.0006(5)
F12 0.0453(6) 0.0347(6) 0.0438(6) 0.0074(5) 0.0136(5) -0.0021(5)
F13 0.0537(7) 0.0363(6) 0.0507(6) -0.0062(5) 0.0188(5) -0.0012(6)
F14 0.0588(7) 0.0336(6) 0.0524(6) 0.0124(5) 0.0272(5) 0.0076(5)
F15 0.0350(5) 0.0387(6) 0.0696(7) -0.0002(6) 0.0247(5) -0.0045(5)

loop_
_atom_type_symbol
_atom_type_description
_atom_type_scat_dispersion_real
_atom_type_scat_dispersion_imag
_atom_type_scat_source
C C 0.0181 0.0091 'International Tables Vol C Tables 4.2.6.8 and 6.1.1.4'
H H 0.0000 0.0000 'International Tables Vol C Tables 4.2.6.8 and 6.1.1.4'
N N 0.0311 0.0180 'International Tables Vol C Tables 4.2.6.8 and 6.1.1.4'
F F 0.0727 0.0534 'International Tables Vol C Tables 4.2.6.8 and 6.1.1.4'
P P 0.2955 0.4335 'International Tables Vol C Tables 4.2.6.8 and 6.1.1.4'
Cu Cu -1.9646 0.5888 'International Tables Vol C Tables 4.2.6.8 and 6.1.1.4'
Br Br -0.6763 1.2805 'International Tables Vol C Tables 4.2.6.8 and 6.1.1.4'

loop_
_geom_angle_atom_site_label_1
_geom_angle_atom_site_label_2
_geom_angle_atom_site_label_3
_geom_angle
N3 Cu1 N1 130.38(6)
N3 Cu1 N2 126.86(6)
N1 Cu1 N2 81.35(6)
N3 Cu1 N4 81.16(6)
N1 Cu1 N4 117.95(6)
N2 Cu1 N4 125.08(5)
C5 N1 C9 118.43(15)
C5 N1 Cu1 127.61(12)
C9 N1 Cu1 113.51(11)
C14 N2 C10 117.41(14)
C14 N2 Cu1 128.85(12)
C10 N2 Cu1 113.70(11)
C39 N3 C35 118.74(15)
C39 N3 Cu1 113.99(11)
C35 N3 Cu1 127.21(12)
C44 N4 C40 118.09(14)
C44 N4 Cu1 127.89(12)
C40 N4 Cu1 113.38(10)
C2 C1 H1A 109.5
C2 C1 H1B 109.5
H1A C1 H1B 109.5
C2 C1 H1C 109.5
H1A C1 H1C 109.5
H1B C1 H1C 109.5
C3 C2 C1 112.33(18)
C3 C2 H2A 109.1
C1 C2 H2A 109.1
C3 C2 H2B 109.1
C1 C2 H2B 109.1
H2A C2 H2B 107.9
C4 C3 C2 112.38(15)
C4 C3 H3A 109.1
C2 C3 H3A 109.1
C4 C3 H3B 109.1
C2 C3 H3B 109.1
H3A C3 H3B 107.9
C5 C4 C3 111.43(14)
C5 C4 H4A 109.3
C3 C4 H4A 109.3
C5 C4 H4B 109.3
C3 C4 H4B 109.3
H4A C4 H4B 108.0
N1 C5 C6 122.24(16)
N1 C5 C4 116.49(16)
C6 C5 C4 121.23(16)
C5 C6 C7 120.28(16)
C5 C6 H6A 119.9
C7 C6 H6A 119.9
C6 C7 C8 116.87(16)
C6 C7 C19 121.91(16)
C8 C7 C19 121.21(16)
C9 C8 C7 120.41(16)
C9 C8 H8A 119.8
C7 C8 H8A 119.8
N1 C9 C8 121.75(15)
N1 C9 C10 115.47(14)
C8 C9 C10 122.78(15)
N2 C10 C11 122.72(15)
N2 C10 C9 115.16(14)
C11 C10 C9 122.10(15)
C10 C11 C12 120.66(16)
C10 C11 H11A 119.7
C12 C11 H11A 119.7
C13 C12 C11 116.03(16)
C13 C12 C25 122.26(16)
C11 C12 C25 121.68(16)
C14 C13 C12 120.94(16)
C14 C13 H13A 119.5
C12 C13 H13A 119.5
N2 C14 C13 122.18(16)
N2 C14 C15 118.18(15)
C13 C14 C15 119.64(16)
C14 C15 C16 112.75(15)
C14 C15 H15A 109.0
C16 C15 H15A 109.0
C14 C15 H15B 109.0
C16 C15 H15B 109.0
H15A C15 H15B 107.8
C17 C16 C15 113.01(16)
C17 C16 H16A 109.0
C15 C16 H16A 109.0
C17 C16 H16B 109.0
C15 C16 H16B 109.0
H16A C16 H16B 107.8
C16 C17 C18 112.38(19)
C16 C17 H17A 109.1
C18 C17 H17A 109.1
C16 C17 H17B 109.1
C18 C17 H17B 109.1
H17A C17 H17B 107.9
C17 C18 H18A 109.5
C17 C18 H18B 109.5
H18A C18 H18B 109.5
C17 C18 H18C 109.5
H18A C18 H18C 109.5
H18B C18 H18C 109.5
C24 C19 C20 118.07(17)
C24 C19 C7 120.62(16)
C20 C19 C7 121.31(16)
C21 C20 C19 121.00(18)
C21 C20 H20A 119.5
C19 C20 H20A 119.5
C20 C21 C22 119.15(18)
C20 C21 H21A 120.4
C22 C21 H21A 120.4
C23 C22 C21 120.99(17)
C23 C22 Br1 118.59(14)
C21 C22 Br1 120.39(14)
C24 C23 C22 119.18(17)
C24 C23 H23A 120.4
C22 C23 H23A 120.4
C23 C24 C19 121.55(17)
C23 C24 H24A 119.2
C19 C24 H24A 119.2
C26 C25 C30 117.40(17)
C26 C25 C12 120.69(16)
C30 C25 C12 121.86(17)
C27 C26 C25 121.55(18)
C27 C26 H26A 119.2
C25 C26 H26A 119.2
C28 C27 C26 119.41(19)
C28 C27 H27A 120.3
C26 C27 H27A 120.3
C27 C28 C29 120.81(18)
C27 C28 Br2 119.49(15)
C29 C28 Br2 119.65(14)
C30 C29 C28 119.31(18)
C30 C29 H29A 120.3
C28 C29 H29A 120.3
C29 C30 C25 121.50(19)
C29 C30 H30A 119.2
C25 C30 H30A 119.2
C32 C31 H31A 109.5
C32 C31 H31B 109.5
H31A C31 H31B 109.5
C32 C31 H31C 109.5
H31A C31 H31C 109.5
H31B C31 H31C 109.5
C33 C32 C31 111.3(4)
C33 C32 H32A 109.4
C31 C32 H32A 109.4
C33 C32 H32B 109.4
C31 C32 H32B 109.4
H32A C32 H32B 108.0
C34 C33 C32 112.2(3)
C34 C33 H33A 109.2
C32 C33 H33A 109.2
C34 C33 H33B 109.2
C32 C33 H33B 109.2
H33A C33 H33B 107.9
C32' C31' H31D 109.5
C32' C31' H31E 109.5
H31D C31' H31E 109.5
C32' C31' H31F 109.5
H31D C31' H31F 109.5
H31E C31' H31F 109.5
C31' C32' C33' 112.0(3)
C31' C32' H32C 109.2
C33' C32' H32C 109.2
C31' C32' H32D 109.2
C33' C32' H32D 109.2
H32C C32' H32D 107.9
C32' C33' C34 108.6(3)
C32' C33' H33C 110.0
C34 C33' H33C 110.0
C32' C33' H33D 110.0
C34 C33' H33D 110.0
H33C C33' H33D 108.3
C33 C34 C35 123.0(2)
C35 C34 C33' 106.8(2)
C33 C34 H34A 106.6
C35 C34 H34A 106.6
C33 C34 H34B 106.6
C35 C34 H34B 106.6
H34A C34 H34B 106.5
N3 C35 C36 121.03(16)
N3 C35 C34 116.80(17)
C36 C35 C34 122.11(16)
C37 C36 C35 121.04(16)
C37 C36 H36A 119.5
C35 C36 H36A 119.5
C36 C37 C38 117.57(17)
C36 C37 C49 120.57(16)
C38 C37 C49 121.84(17)
C37 C38 C39 119.59(16)
C37 C38 H38A 120.2
C39 C38 H38A 120.2
N3 C39 C38 121.95(15)
N3 C39 C40 115.39(15)
C38 C39 C40 122.66(15)
N4 C40 C41 122.70(15)
N4 C40 C39 115.25(14)
C41 C40 C39 122.02(15)
C40 C41 C42 119.91(16)
C40 C41 H41A 120.0
C42 C41 H41A 120.0
C43 C42 C41 116.72(15)
C43 C42 C55 121.88(15)
C41 C42 C55 121.39(16)
C44 C43 C42 120.91(15)
C44 C43 H43A 119.5
C42 C43 H43A 119.5
N4 C44 C43 121.63(16)
N4 C44 C45 117.38(14)
C43 C44 C45 120.95(15)
C46 C45 C44 111.1(3)
C44 C45 C46' 110.7(2)
C46 C45 H45A 109.4
C44 C45 H45A 109.4
C46 C45 H45B 109.4
C44 C45 H45B 109.4
H45A C45 H45B 108.0
C47 C46 C45 129.5(4)
C47 C46 H46A 104.9
C45 C46 H46A 104.9
C47 C46 H46B 104.9
C45 C46 H46B 104.9
H46A C46 H46B 105.8
C46 C47 C48 118.3(5)
C46 C47 H47A 107.7
C48 C47 H47A 107.7
C46 C47 H47B 107.7
C48 C47 H47B 107.7
H47A C47 H47B 107.1
C47 C48 H48A 109.5
C47 C48 H48B 109.5
H48A C48 H48B 109.5
C47 C48 H48C 109.5
H48A C48 H48C 109.5
H48B C48 H48C 109.5
C47' C46' C45 116.2(4)
C47' C46' H46C 108.2
C45 C46' H46C 108.2
C47' C46' H46D 108.2
C45 C46' H46D 108.2
H46C C46' H46D 107.4
C46' C47' C48' 113.8(5)
C46' C47' H47C 108.8
C48' C47' H47C 108.8
C46' C47' H47D 108.8
C48' C47' H47D 108.8
H47C C47' H47D 107.7
C47' C48' H48D 109.5
C47' C48' H48E 109.5
H48D C48' H48E 109.5
C47' C48' H48F 109.5
H48D C48' H48F 109.5
H48E C48' H48F 109.5
C54 C49 C50 118.48(19)
C54 C49 C37 120.65(17)
C50 C49 C37 120.87(18)
C51 C50 C49 120.6(2)
C51 C50 H50A 119.7
C49 C50 H50A 119.7
C52 C51 C50 119.20(19)
C52 C51 H51A 120.4
C50 C51 H51A 120.4
C51 C52 C53 121.7(2)
C51 C52 Br3 119.60(16)
C53 C52 Br3 118.65(17)
C52 C53 C54 118.4(2)
C52 C53 H53A 120.8
C54 C53 H53A 120.8
C53 C54 C49 121.52(19)
C53 C54 H54A 119.2
C49 C54 H54A 119.2
C56 C55 C60 117.93(16)
C56 C55 C42 121.55(16)
C60 C55 C42 120.51(16)
C57 C56 C55 121.69(17)
C57 C56 H56A 119.2
C55 C56 H56A 119.2
C56 C57 C58 118.58(18)
C56 C57 H57A 120.7
C58 C57 H57A 120.7
C59 C58 C57 121.60(17)
C59 C58 Br4 119.31(14)
C57 C58 Br4 119.10(15)
C58 C59 C60 119.11(17)
C58 C59 H59A 120.4
C60 C59 H59A 120.4
C59 C60 C55 121.02(18)
C59 C60 H60A 119.5
C55 C60 H60A 119.5
F13 P1 F12 89.90(7)
F13 P1 F14 89.97(7)
F12 P1 F14 179.84(9)
F13 P1 F11 179.74(8)
F12 P1 F11 90.11(7)
F14 P1 F11 90.02(7)
F13 P1 F15 90.61(7)
F12 P1 F15 89.90(7)
F14 P1 F15 90.20(7)
F11 P1 F15 89.66(7)
F13 P1 F10 89.95(7)
F12 P1 F10 90.03(7)
F14 P1 F10 89.87(7)
F11 P1 F10 89.79(7)
F15 P1 F10 179.44(8)

loop_
_geom_bond_atom_site_label_1
_geom_bond_atom_site_label_2
_geom_bond_distance
Cu1 N3 2.0283(15)
Cu1 N1 2.0368(14)
Cu1 N2 2.0391(14)
Cu1 N4 2.0485(13)
Br1 C22 1.8941(18)
Br2 C28 1.8970(19)
Br3 C52 1.904(2)
Br4 C58 1.8985(18)
N1 C5 1.344(2)
N1 C9 1.354(2)
N2 C14 1.349(2)
N2 C10 1.358(2)
N3 C39 1.352(2)
N3 C35 1.352(2)
N4 C44 1.350(2)
N4 C40 1.351(2)
C1 C2 1.532(3)
C1 H1A 0.9800
C1 H1B 0.9800
C1 H1C 0.9800
C2 C3 1.530(3)
C2 H2A 0.9900
C2 H2B 0.9900
C3 C4 1.527(3)
C3 H3A 0.9900
C3 H3B 0.9900
C4 C5 1.504(2)
C4 H4A 0.9900
C4 H4B 0.9900
C5 C6 1.384(3)
C6 C7 1.393(3)
C6 H6A 0.9500
C7 C8 1.396(2)
C7 C19 1.481(3)
C8 C9 1.385(2)
C8 H8A 0.9500
C9 C10 1.495(2)
C10 C11 1.376(2)
C11 C12 1.398(2)
C11 H11A 0.9500
C12 C13 1.396(3)
C12 C25 1.485(2)
C13 C14 1.387(3)
C13 H13A 0.9500
C14 C15 1.511(2)
C15 C16 1.528(3)
C15 H15A 0.9900
C15 H15B 0.9900
C16 C17 1.516(3)
C16 H16A 0.9900
C16 H16B 0.9900
C17 C18 1.524(3)
C17 H17A 0.9900
C17 H17B 0.9900
C18 H18A 0.9800
C18 H18B 0.9800
C18 H18C 0.9800
C19 C24 1.386(3)
C19 C20 1.405(3)
C20 C21 1.377(3)
C20 H20A 0.9500
C21 C22 1.387(3)
C21 H21A 0.9500
C22 C23 1.381(3)
C23 C24 1.378(3)
C23 H23A 0.9500
C24 H24A 0.9500
C25 C26 1.386(3)
C25 C30 1.393(3)
C26 C27 1.384(3)
C26 H26A 0.9500
C27 C28 1.364(3)
C27 H27A 0.9500
C28 C29 1.379(3)
C29 C30 1.376(3)
C29 H29A 0.9500
C30 H30A 0.9500
C31 C32 1.531(6)
C31 H31A 0.9800
C31 H31B 0.9800
C31 H31C 0.9800
C32 C33 1.525(6)
C32 H32A 0.9900
C32 H32B 0.9900
C33 C34 1.452(4)
C33 H33A 0.9900
C33 H33B 0.9900
C31' C32' 1.527(6)
C31' H31D 0.9800
C31' H31E 0.9800
C31' H31F 0.9800
C32' C33' 1.534(5)
C32' H32C 0.9900
C32' H32D 0.9900
C33' C34 1.617(4)
C33' H33C 0.9900
C33' H33D 0.9900
C34 C35 1.498(3)
C34 H34A 0.9900
C34 H34B 0.9900
C35 C36 1.387(3)
C36 C37 1.384(3)
C36 H36A 0.9500
C37 C38 1.388(2)
C37 C49 1.492(3)
C38 C39 1.395(3)
C38 H38A 0.9500
C39 C40 1.487(2)
C40 C41 1.382(2)
C41 C42 1.398(2)
C41 H41A 0.9500
C42 C43 1.392(3)
C42 C55 1.483(2)
C43 C44 1.387(2)
C43 H43A 0.9500
C44 C45 1.504(3)
C45 C46 1.470(6)
C45 C46' 1.595(6)
C45 H45A 0.9900
C45 H45B 0.9900
C46 C47 1.330(7)
C46 H46A 0.9900
C46 H46B 0.9900
C47 C48 1.535(7)
C47 H47A 0.9900
C47 H47B 0.9900
C48 H48A 0.9800
C48 H48B 0.9800
C48 H48C 0.9800
C46' C47' 1.427(7)
C46' H46C 0.9900
C46' H46D 0.9900
C47' C48' 1.540(8)
C47' H47C 0.9900
C47' H47D 0.9900
C48' H48D 0.9800
C48' H48E 0.9800
C48' H48F 0.9800
C49 C54 1.390(3)
C49 C50 1.395(3)
C50 C51 1.389(3)
C50 H50A 0.9500
C51 C52 1.375(3)
C51 H51A 0.9500
C52 C53 1.383(3)
C53 C54 1.386(3)
C53 H53A 0.9500
C54 H54A 0.9500
C55 C56 1.397(3)
C55 C60 1.398(2)
C56 C57 1.380(3)
C56 H56A 0.9500
C57 C58 1.382(3)
C57 H57A 0.9500
C58 C59 1.380(3)
C59 C60 1.383(3)
C59 H59A 0.9500
C60 H60A 0.9500
P1 F13 1.5952(13)
P1 F12 1.5988(13)
P1 F14 1.5992(13)
P1 F11 1.6023(13)
P1 F15 1.6086(13)
P1 F10 1.6132(13)
